data_7203843
loop_
_publ_author_name
'Shirahata, Takashi'
'Kibune, Megumi'
'Imakubo, Tatsuro'

_publ_section_title
;
 New unsymmetrical donor dimethyl(ethylenedioxy)tetraselenafulvalene
 (DMEDO-TSeF): Structures and properties of its cation radical salts
;
_journal_issue 41
_journal_name_full 'Journal of Materials Chemistry'
_journal_page_first 4399
_journal_paper_doi 10.1039/b511820d
_journal_volume 15
_journal_year 2005
_chemical_formula_sum 'C20 H20 F6 O4 Sb Se8'
_chemical_formula_weight 1191.79
_chemical_name_systematic
;
?
;
_space_group_IT_number 2
_symmetry_cell_setting triclinic
_symmetry_space_group_name_Hall '-P 1'
_symmetry_space_group_name_H-M 'P -1'
_atom_sites_solution_hydrogens geom
_atom_sites_solution_primary direct
_atom_sites_solution_secondary difmap
_audit_creation_method SHELXL-97
_cell_angle_alpha 79.806(8)
_cell_angle_beta 89.564(9)
_cell_angle_gamma 65.582(7)
_cell_formula_units_Z 1
_cell_length_a 7.281(3)
_cell_length_b 7.930(3)
_cell_length_c 14.519(5)
_cell_measurement_reflns_used 1045
_cell_measurement_temperature 293
_cell_measurement_theta_max 25.56
_cell_measurement_theta_min 2.86
_cell_volume 749.3(5)
_computing_cell_refinement 'Bruker SMART'
_computing_data_collection 'Bruker SMART'
_computing_data_reduction 'Bruker SAINT'
_computing_molecular_graphics 'Bruker SHELXTL'
_computing_publication_material 'Bruker SHELXTL'
_computing_structure_refinement 'SHELXL-97 (Sheldrick, 1997)'
_computing_structure_solution 'SHELXS-97 (Sheldrick, 1990)'
_diffrn_ambient_temperature 293
_diffrn_detector_area_resol_mean 8.366
_diffrn_measured_fraction_theta_full 0.983
_diffrn_measured_fraction_theta_max 0.983
_diffrn_measurement_device_type 'CCD area detector'
_diffrn_measurement_method 'phi and omega scans'
_diffrn_radiation_monochromator graphite
_diffrn_radiation_source 'fine-focus sealed tube'
_diffrn_radiation_type MoK\a
_diffrn_radiation_wavelength 0.71073
_diffrn_reflns_av_R_equivalents 0.0586
_diffrn_reflns_av_sigmaI/netI 0.1228
_diffrn_reflns_limit_h_max 9
_diffrn_reflns_limit_h_min -9
_diffrn_reflns_limit_k_max 10
_diffrn_reflns_limit_k_min -10
_diffrn_reflns_limit_l_max 11
_diffrn_reflns_limit_l_min -19
_diffrn_reflns_number 5603
_diffrn_reflns_theta_full 28.37
_diffrn_reflns_theta_max 28.37
_diffrn_reflns_theta_min 2.86
_diffrn_standards_decay_% 2.0
_diffrn_standards_number 28
_exptl_absorpt_coefficient_mu 10.702
_exptl_absorpt_correction_T_max 0.8144
_exptl_absorpt_correction_T_min 0.0996
_exptl_absorpt_correction_type empirical
_exptl_absorpt_process_details
;
SADABS; Sheldrick 1996
;
_exptl_crystal_colour black
_exptl_crystal_density_diffrn 2.641
_exptl_crystal_density_method 'not measured'
_exptl_crystal_description needle
_exptl_crystal_F_000 549
_exptl_crystal_size_max 0.40
_exptl_crystal_size_mid 0.03
_exptl_crystal_size_min 0.02
_refine_diff_density_max 1.264
_refine_diff_density_min -1.292
_refine_diff_density_rms 0.268
_refine_ls_extinction_method none
_refine_ls_goodness_of_fit_ref 0.862
_refine_ls_hydrogen_treatment mixed
_refine_ls_matrix_type full
_refine_ls_number_parameters 199
_refine_ls_number_reflns 3688
_refine_ls_number_restraints 0
_refine_ls_restrained_S_all 0.862
_refine_ls_R_factor_all 0.1074
_refine_ls_R_factor_gt 0.0652
_refine_ls_shift/su_max 0.007
_refine_ls_shift/su_mean 0.001
_refine_ls_structure_factor_coef Fsqd
_refine_ls_weighting_details 'calc w=1/[\s^2^(Fo^2^)+(0.0722P)^2^+0.0000P] where P=(Fo^2^+2Fc^2^)/3'
_refine_ls_weighting_scheme calc
_refine_ls_wR_factor_gt 0.1442
_refine_ls_wR_factor_ref 0.1590
_reflns_number_gt 2061
_reflns_number_total 3688
_reflns_threshold_expression >2sigma(I)
_cod_data_source_file b511820d.txt
_cod_data_source_block (DMEDO-TSeF)2SbF6
_cod_depositor_comments
;
The following automatic conversions were performed:
'_symmetry_cell_setting' value 'Triclinic' changed to 'triclinic'
according to '/home/saulius/struct/CIF-dictionaries/cif_core.dic'
dictionary named 'cif_core.dic' version 2.4.1 from 2010-06-29.

Automatic conversion script
Id: cif_fix_enum 1527 2010-12-29 10:47:43Z saulius 
;
_cod_original_cell_volume 749.2(4)
_cod_original_sg_symbol_H-M P-1
_cod_database_code 7203843

loop_
_symmetry_equiv_pos_as_xyz
'x, y, z'
'-x, -y, -z'

loop_
_atom_site_label
_atom_site_type_symbol
_atom_site_fract_x
_atom_site_fract_y
_atom_site_fract_z
_atom_site_U_iso_or_equiv
_atom_site_adp_type
_atom_site_occupancy
_atom_site_symmetry_multiplicity
_atom_site_calc_flag
_atom_site_refinement_flags
_atom_site_disorder_assembly
_atom_site_disorder_group
Se1 Se 0.38030(16) 0.19035(13) 0.40276(8) 0.0445(3) Uani 1 1 d . . .
Se2 Se 0.19336(15) 0.62635(13) 0.30222(7) 0.0399(3) Uani 1 1 d . . .
Se3 Se 0.33407(16) 0.31458(13) 0.61452(7) 0.0419(3) Uani 1 1 d . . .
Se4 Se 0.14585(16) 0.74639(13) 0.51833(7) 0.0424(3) Uani 1 1 d . . .
O1 O 0.4228(11) 0.1076(9) 0.2240(5) 0.055(2) Uani 1 1 d . . .
O2 O 0.2565(12) 0.4964(10) 0.1354(6) 0.062(2) Uani 1 1 d . . .
C1 C 0.2720(14) 0.4454(13) 0.4158(7) 0.037(2) Uani 1 1 d . . .
C2 C 0.2544(14) 0.4939(12) 0.5009(7) 0.036(2) Uani 1 1 d . . .
C3 C 0.3553(15) 0.2571(13) 0.2707(8) 0.045(3) Uani 1 1 d . . .
C4 C 0.2802(14) 0.4362(14) 0.2287(8) 0.042(2) Uani 1 1 d . . .
C5 C 0.2528(15) 0.5015(14) 0.6923(7) 0.044(2) Uani 1 1 d . . .
C6 C 0.1758(14) 0.6810(13) 0.6522(7) 0.038(2) Uani 1 1 d . . .
C7 C 0.423(2) 0.1690(18) 0.1296(9) 0.075(4) Uani 1 1 d . . .
H7A H 0.3994 0.0813 0.0977 0.090 Uiso 1 1 calc R . .
H7B H 0.5588 0.1567 0.1175 0.090 Uiso 1 1 calc R . .
C8 C 0.291(3) 0.349(2) 0.0864(11) 0.117(7) Uani 1 1 d . . .
H8A H 0.1618 0.3465 0.0731 0.141 Uiso 1 1 calc R . .
H8B H 0.3416 0.3788 0.0266 0.141 Uiso 1 1 calc R . .
C9 C 0.2912(16) 0.4164(15) 0.7961(7) 0.049(3) Uani 1 1 d . . .
H9A H 0.2337 0.5149 0.8317 0.074 Uiso 1 1 calc R . .
H9B H 0.4342 0.3511 0.8120 0.074 Uiso 1 1 calc R . .
H9C H 0.2300 0.3293 0.8104 0.074 Uiso 1 1 calc R . .
C10 C 0.1021(16) 0.8447(14) 0.7004(8) 0.049(3) Uani 1 1 d . . .
H10A H -0.0427 0.9071 0.6921 0.073 Uiso 1 1 calc R . .
H10B H 0.1583 0.9313 0.6742 0.073 Uiso 1 1 calc R . .
H10C H 0.1432 0.8016 0.7662 0.073 Uiso 1 1 calc R . .
Sb1 Sb 0.0000 1.0000 0.0000 0.0405(3) Uani 1 2 d S . .
F1 F 0.1286(12) 0.7808(9) -0.0487(6) 0.089(3) Uani 1 1 d . A .
F2A F -0.167(2) 0.8867(18) 0.0553(16) 0.068(6) Uani 0.67(4) 1 d P A 1
F3A F 0.169(4) 0.904(2) 0.1126(11) 0.078(6) Uani 0.67(4) 1 d P A 1
F2B F -0.075(6) 0.886(4) 0.112(3) 0.087(15) Uani 0.33(4) 1 d P A 2
F3B F 0.257(4) 0.905(5) 0.055(5) 0.11(2) Uani 0.33(4) 1 d P A 2

loop_
_atom_site_aniso_label
_atom_site_aniso_U_11
_atom_site_aniso_U_22
_atom_site_aniso_U_33
_atom_site_aniso_U_23
_atom_site_aniso_U_13
_atom_site_aniso_U_12
Se1 0.0637(7) 0.0275(5) 0.0306(6) -0.0065(5) -0.0028(5) -0.0072(4)
Se2 0.0540(6) 0.0278(5) 0.0284(6) -0.0058(4) -0.0028(4) -0.0076(4)
Se3 0.0595(7) 0.0277(5) 0.0280(6) -0.0034(4) -0.0021(5) -0.0086(4)
Se4 0.0617(7) 0.0274(5) 0.0272(6) -0.0063(4) -0.0023(5) -0.0073(4)
O1 0.092(6) 0.030(4) 0.028(4) -0.010(3) -0.003(4) -0.009(4)
O2 0.102(6) 0.039(4) 0.031(5) -0.010(4) -0.008(4) -0.014(4)
C1 0.047(6) 0.037(5) 0.023(5) -0.001(4) -0.001(4) -0.014(4)
C2 0.052(6) 0.023(4) 0.021(5) 0.002(4) -0.012(4) -0.006(4)
C3 0.058(6) 0.031(5) 0.035(6) -0.015(5) -0.009(5) -0.003(4)
C4 0.046(6) 0.048(6) 0.033(6) -0.022(5) 0.006(5) -0.014(5)
C5 0.058(6) 0.044(6) 0.029(6) -0.011(5) 0.001(5) -0.018(5)
C6 0.050(6) 0.037(5) 0.028(6) -0.011(5) 0.004(4) -0.016(4)
C7 0.116(11) 0.064(9) 0.038(8) -0.028(7) 0.011(8) -0.025(8)
C8 0.204(18) 0.068(10) 0.048(10) -0.037(9) 0.019(11) -0.015(11)
C9 0.061(7) 0.059(7) 0.018(5) 0.003(5) -0.007(5) -0.020(5)
C10 0.068(7) 0.044(6) 0.029(6) -0.012(5) 0.003(5) -0.016(5)
Sb1 0.0489(6) 0.0391(5) 0.0327(6) -0.0081(5) 0.0026(4) -0.0171(4)
F1 0.131(6) 0.042(4) 0.077(6) -0.031(4) 0.012(5) -0.010(4)
F2A 0.082(10) 0.063(7) 0.076(14) -0.024(8) 0.037(9) -0.045(7)
F3A 0.105(15) 0.073(9) 0.054(10) -0.003(7) -0.021(8) -0.039(9)
F2B 0.11(3) 0.073(16) 0.05(2) 0.009(15) 0.02(2) -0.023(16)
F3B 0.044(16) 0.10(2) 0.18(6) -0.07(3) -0.03(2) -0.004(14)

loop_
_atom_type_symbol
_atom_type_description
_atom_type_scat_dispersion_real
_atom_type_scat_dispersion_imag
_atom_type_scat_source
C C 0.0033 0.0016 'International Tables Vol C Tables 4.2.6.8 and 6.1.1.4'
H H 0.0000 0.0000 'International Tables Vol C Tables 4.2.6.8 and 6.1.1.4'
O O 0.0106 0.0060 'International Tables Vol C Tables 4.2.6.8 and 6.1.1.4'
F F 0.0171 0.0103 'International Tables Vol C Tables 4.2.6.8 and 6.1.1.4'
Se Se -0.0929 2.2259 'International Tables Vol C Tables 4.2.6.8 and 6.1.1.4'
Sb Sb -0.5866 1.5461 'International Tables Vol C Tables 4.2.6.8 and 6.1.1.4'

loop_
_geom_angle_atom_site_label_1
_geom_angle_atom_site_label_2
_geom_angle_atom_site_label_3
_geom_angle
_geom_angle_site_symmetry_1
_geom_angle_site_symmetry_3
_geom_angle_publ_flag
C3 Se1 C1 92.1(4) . . ?
C4 Se2 C1 92.1(4) . . ?
C2 Se3 C5 94.1(4) . . ?
C2 Se4 C6 94.5(4) . . ?
C7 O1 C3 110.9(8) . . ?
C4 O2 C8 112.1(9) . . ?
C2 C1 Se1 121.5(8) . . ?
C2 C1 Se2 122.7(7) . . ?
Se1 C1 Se2 115.8(5) . . ?
C1 C2 Se4 123.4(7) . . ?
C1 C2 Se3 123.0(7) . . ?
Se4 C2 Se3 113.6(5) . . ?
C4 C3 O1 124.1(10) . . ?
C4 C3 Se1 120.5(8) . . ?
O1 C3 Se1 115.3(7) . . ?
C3 C4 O2 124.6(9) . . ?
C3 C4 Se2 119.4(8) . . ?
O2 C4 Se2 116.0(7) . . ?
C6 C5 C9 128.2(10) . . ?
C6 C5 Se3 119.0(8) . . ?
C9 C5 Se3 112.9(7) . . ?
C5 C6 C10 126.7(10) . . ?
C5 C6 Se4 118.8(8) . . ?
C10 C6 Se4 114.5(7) . . ?
O1 C7 C8 120.8(12) . . ?
O1 C7 H7A 107.1 . . ?
C8 C7 H7A 107.1 . . ?
O1 C7 H7B 107.1 . . ?
C8 C7 H7B 107.1 . . ?
H7A C7 H7B 106.8 . . ?
C7 C8 O2 117.4(13) . . ?
C7 C8 H8A 108.0 . . ?
O2 C8 H8A 108.0 . . ?
C7 C8 H8B 108.0 . . ?
O2 C8 H8B 108.0 . . ?
H8A C8 H8B 107.2 . . ?
C5 C9 H9A 109.5 . . ?
C5 C9 H9B 109.5 . . ?
H9A C9 H9B 109.5 . . ?
C5 C9 H9C 109.5 . . ?
H9A C9 H9C 109.5 . . ?
H9B C9 H9C 109.5 . . ?
C6 C10 H10A 109.5 . . ?
C6 C10 H10B 109.5 . . ?
H10A C10 H10B 109.5 . . ?
C6 C10 H10C 109.5 . . ?
H10A C10 H10C 109.5 . . ?
H10B C10 H10C 109.5 . . ?
F3B Sb1 F3B 180(3) . 2_575 ?
F3B Sb1 F1 101.9(11) . 2_575 ?
F3B Sb1 F1 78.1(11) 2_575 2_575 ?
F3B Sb1 F1 78.1(11) . . ?
F3B Sb1 F1 101.9(11) 2_575 . ?
F1 Sb1 F1 180.0(4) 2_575 . ?
F1 Sb1 F2A 94.2(5) 2_575 . ?
F1 Sb1 F2A 85.8(5) . . ?
F1 Sb1 F2A 85.8(5) 2_575 2_575 ?
F1 Sb1 F2A 94.2(5) . 2_575 ?
F2A Sb1 F2A 180.0(14) . 2_575 ?
F1 Sb1 F3A 94.3(7) 2_575 2_575 ?
F1 Sb1 F3A 85.7(7) . 2_575 ?
F2A Sb1 F3A 90.8(7) . 2_575 ?
F2A Sb1 F3A 89.2(7) 2_575 2_575 ?
F1 Sb1 F3A 85.7(7) 2_575 . ?
F1 Sb1 F3A 94.3(7) . . ?
F2A Sb1 F3A 89.2(7) . . ?
F2A Sb1 F3A 90.8(7) 2_575 . ?
F3A Sb1 F3A 180.0(11) 2_575 . ?
F3B Sb1 F2B 88.1(18) . . ?
F3B Sb1 F2B 91.9(18) 2_575 . ?
F1 Sb1 F2B 83.2(11) 2_575 . ?
F1 Sb1 F2B 96.8(11) . . ?
F3B Sb1 F2B 91.9(18) . 2_575 ?
F3B Sb1 F2B 88.1(18) 2_575 2_575 ?
F1 Sb1 F2B 96.8(11) 2_575 2_575 ?
F1 Sb1 F2B 83.2(11) . 2_575 ?
F2B Sb1 F2B 180(2) . 2_575 ?

loop_
_geom_bond_atom_site_label_1
_geom_bond_atom_site_label_2
_geom_bond_distance
_geom_bond_site_symmetry_2
_geom_bond_publ_flag
Se1 C3 1.886(11) . ?
Se1 C1 1.888(9) . ?
Se2 C4 1.894(9) . ?
Se2 C1 1.898(10) . ?
Se3 C2 1.893(9) . ?
Se3 C5 1.918(10) . ?
Se4 C2 1.889(9) . ?
Se4 C6 1.910(10) . ?
O1 C7 1.371(14) . ?
O1 C3 1.380(11) . ?
O2 C4 1.341(13) . ?
O2 C8 1.411(14) . ?
C1 C2 1.347(14) . ?
C3 C4 1.321(13) . ?
C5 C6 1.316(14) . ?
C5 C9 1.516(14) . ?
C6 C10 1.485(13) . ?
C7 C8 1.381(17) . ?
C7 H7A 0.9700 . ?
C7 H7B 0.9700 . ?
C8 H8A 0.9700 . ?
C8 H8B 0.9700 . ?
C9 H9A 0.9600 . ?
C9 H9B 0.9600 . ?
C9 H9C 0.9600 . ?
C10 H10A 0.9600 . ?
C10 H10B 0.9600 . ?
C10 H10C 0.9600 . ?
Sb1 F3B 1.83(3) . ?
Sb1 F3B 1.83(3) 2_575 ?
Sb1 F1 1.865(6) 2_575 ?
Sb1 F1 1.865(6) . ?
Sb1 F2A 1.888(10) . ?
Sb1 F2A 1.888(10) 2_575 ?
Sb1 F3A 1.891(14) 2_575 ?
Sb1 F3A 1.891(14) . ?
Sb1 F2B 1.91(3) . ?
Sb1 F2B 1.91(3) 2_575 ?
